data_2013193
loop_
_publ_author_name
'Sato, Kiyoshi'
'Arai, Sadao'
'Yamagishi, Takamichi'
'Tanase, Tomoaki'

_publ_section_title
;
 An azonia derivative of hexahelicene
;
_journal_issue 3
_journal_name_full 'Acta Crystallographica Section C'
_journal_page_first o162
_journal_page_last o164
_journal_paper_doi 10.1107/S0108270102023739
_journal_volume 59
_journal_year 2003
_chemical_formula_iupac 'C25 H16 N 1+, F6 P 1-'
_chemical_formula_moiety 'C25 H16 N 1+, F6 P 1-'
_chemical_formula_structural '(C25 H16 N) (F6 P)'
_chemical_formula_sum 'C25 H16 F6 N P'
_chemical_formula_weight 475.37
_chemical_melting_point 509.0(10)
_chemical_name_systematic '8a-Azoniahexahelicene hexafluorophosphate'
_space_group_IT_number 14
_symmetry_cell_setting monoclinic
_symmetry_space_group_name_Hall '-P 2ybc'
_symmetry_space_group_name_H-M 'P 1 21/c 1'
_cell_angle_alpha 90
_cell_angle_beta 101.219(3)
_cell_angle_gamma 90
_cell_formula_units_Z 4
_cell_length_a 9.1026(7)
_cell_length_b 12.1235(9)
_cell_length_c 18.0190(10)
_cell_measurement_reflns_used 4702
_cell_measurement_temperature 153.2
_cell_measurement_theta_max 27.5
_cell_measurement_theta_min 3.4
_cell_volume 1950.5(2)
_computing_cell_refinement CrystalClear
_computing_data_collection 'CrystalClear (Rigaku Corporation, 2000)'
_computing_data_reduction 'TEXSAN (Molecular Structure Corporation, 1999)'
_computing_molecular_graphics 'ORTEPIII (Johnson & Burnett, 1996)'
_computing_publication_material TEXSAN
_computing_structure_refinement 'SHELXL93  (Sheldrick, 1993)'
_computing_structure_solution 'SIR92 (Altomare et al., 1994) and DIRDIF94 (Beurskens et al., 1994)'
_diffrn_ambient_temperature 153
_diffrn_detector_area_resol_mean 14.62
_diffrn_measured_fraction_theta_full 0.988
_diffrn_measured_fraction_theta_max 27.4835
_diffrn_measurement_device_type 'Rigaku/MSC Mercury CCD'
_diffrn_measurement_method \w
_diffrn_radiation_type MoK\a
_diffrn_radiation_wavelength 0.7107
_diffrn_reflns_av_R_equivalents 0.022
_diffrn_reflns_limit_h_max 11
_diffrn_reflns_limit_h_min -11
_diffrn_reflns_limit_k_max 15
_diffrn_reflns_limit_k_min -15
_diffrn_reflns_limit_l_max 22
_diffrn_reflns_limit_l_min -23
_diffrn_reflns_number 11700
_diffrn_reflns_theta_full 27.4835
_diffrn_reflns_theta_max 27.4835
_diffrn_reflns_theta_min 3.3617
_exptl_absorpt_coefficient_mu 0.212
_exptl_absorpt_correction_T_max 0.938
_exptl_absorpt_correction_T_min 0.880
_exptl_absorpt_correction_type empirical
_exptl_absorpt_process_details '(Blessing, 1995)'
_exptl_crystal_colour yellow
_exptl_crystal_density_diffrn 1.619
_exptl_crystal_density_meas ?
_exptl_crystal_density_method 'not measured'
_exptl_crystal_description prism
_exptl_crystal_F_000 968.00
_exptl_crystal_size_max 0.35
_exptl_crystal_size_mid 0.30
_exptl_crystal_size_min 0.30
_refine_diff_density_max 0.30
_refine_diff_density_min -0.29
_refine_ls_extinction_expression Fc^*^=kFc[1+0.001xFc^2^\l^3^/sin(2\q)]^-1/4^
_refine_ls_extinction_method none
_refine_ls_goodness_of_fit_ref 0.915
_refine_ls_hydrogen_treatment noref
_refine_ls_number_parameters 362
_refine_ls_number_reflns 3690
_refine_ls_R_factor_gt 0.0379
_refine_ls_shift/su_max 0.0300
_refine_ls_structure_factor_coef Fsqd
_refine_ls_weighting_details 'w = 1/[\s^2^(Fo^2^) + (0.0525P)^2^+0.1568P] where P = (Fo^2^+2Fc^2^)/3'
_refine_ls_weighting_scheme calc
_refine_ls_wR_factor_ref 0.1256
_reflns_number_gt 3690
_reflns_number_total 4412
_reflns_threshold_expression I>2\s(I)
_cod_data_source_file ob1095.cif
_cod_data_source_block I
_cod_depositor_comments
;
The following automatic conversions were performed:

'_chemical_melting_point' value ' 508-510 K' was changed to
'509.0(10)' - the average value was taken and precision was
estimated.

Automatic conversion script
Id: cif_fix_values 1646 2011-03-28 12:23:43Z adriana 

The following automatic conversions were performed:

'_chemical_melting_point' value ' 508-510 K' was changed to
'509.0(10)' - the average value was taken and precision was
estimated.

Automatic conversion script
Id: cif_fix_values 1715 2011-07-08 13:25:40Z adriana 

The following automatic conversions were performed:

'_exptl_crystal_density_meas' value 'not measured' was changed to '?'
- the value is perceived as not measured.

Automatic conversion script
Id: cif_fix_values 3008 2015-01-20 13:52:24Z robertas 
;
_cod_original_sg_symbol_H-M 'P 21/c'
_cod_original_formula_sum 'C25 H16 F6 N1 P1'
_cod_database_code 2013193
_cod_database_fobs_code 2013193

loop_
_symmetry_equiv_pos_as_xyz
x,y,z
-x,1/2+y,1/2-z
-x,-y,-z
x,1/2-y,1/2+z

loop_
_atom_site_label
_atom_site_fract_x
_atom_site_fract_y
_atom_site_fract_z
_atom_site_U_iso_or_equiv
_atom_site_adp_type
_atom_site_calc_flag
_atom_site_refinement_flags
_atom_site_occupancy
_atom_site_disorder_assembly
_atom_site_disorder_group
_atom_site_type_symbol
P1 0.62476(4) 0.30363(3) 0.57999(2) 0.02710(10) Uani d . 1.00 . . P
F1 0.62410(10) 0.41089(8) 0.63146(6) 0.0473(3) Uani d . 1.00 . . F
F2 0.67080(10) 0.23051(8) 0.65472(5) 0.0424(3) Uani d . 1.00 . . F
F3 0.79700(10) 0.32397(9) 0.57845(6) 0.0459(3) Uani d . 1.00 . . F
F4 0.45170(10) 0.28400(10) 0.58107(6) 0.0542(3) Uani d . 1.00 . . F
F5 0.57890(10) 0.37600(10) 0.50539(6) 0.0514(3) Uani d . 1.00 . . F
F6 0.6262(2) 0.19520(10) 0.52970(6) 0.0577(3) Uani d . 1.00 . . F
N8a 0.69080(10) 0.02140(10) 0.77651(8) 0.0296(3) Uani d . 1.00 . . N
C1 1.0917(2) -0.09870(10) 0.71085(8) 0.0226(3) Uani d . 1.00 . . C
C2 1.2128(2) -0.14540(10) 0.68750(8) 0.0264(3) Uani d . 1.00 . . C
C3 1.2111(2) -0.16320(10) 0.61009(9) 0.0302(3) Uani d . 1.00 . . C
C4 1.0844(2) -0.13980(10) 0.55813(9) 0.0308(3) Uani d . 1.00 . . C
C4a 0.9559(2) -0.09660(10) 0.58080(8) 0.0269(3) Uani d . 1.00 . . C
C5 0.8168(2) -0.08980(10) 0.52788(9) 0.0336(3) Uani d . 1.00 . . C
C6 0.6889(2) -0.06600(10) 0.55097(9) 0.0349(4) Uani d . 1.00 . . C
C6a 0.6907(2) -0.03350(10) 0.62709(9) 0.0292(3) Uani d . 1.00 . . C
C7 0.5551(2) -0.01550(10) 0.65310(10) 0.0358(4) Uani d . 1.00 . . C
C8 0.5567(2) 0.00240(10) 0.72590(10) 0.0356(4) Uani d . 1.00 . . C
C9 0.6849(2) 0.03660(10) 0.85230(10) 0.0361(4) Uani d . 1.00 . . C
C10 0.8092(2) 0.05710(10) 0.90359(9) 0.0350(4) Uani d . 1.00 . . C
C10a 0.9464(2) 0.07930(10) 0.87960(8) 0.0289(3) Uani d . 1.00 . . C
C11 1.0764(2) 0.10950(10) 0.93290(9) 0.0335(3) Uani d . 1.00 . . C
C12 1.2041(2) 0.13820(10) 0.91016(9) 0.0330(3) Uani d . 1.00 . . C
C12a 1.2040(2) 0.15380(10) 0.83154(8) 0.0264(3) Uani d . 1.00 . . C
C13 1.3284(2) 0.20290(10) 0.80800(10) 0.0333(3) Uani d . 1.00 . . C
C14 1.3229(2) 0.23150(10) 0.73450(10) 0.0349(4) Uani d . 1.00 . . C
C15 1.1901(2) 0.21520(10) 0.68096(9) 0.0322(3) Uani d . 1.00 . . C
C16 1.0683(2) 0.16380(10) 0.70137(8) 0.0266(3) Uani d . 1.00 . . C
C16a 1.0747(2) 0.12810(10) 0.77628(8) 0.0228(3) Uani d . 1.00 . . C
C16b 0.9497(2) 0.07530(10) 0.80187(8) 0.0237(3) Uani d . 1.00 . . C
C16c 0.8261(2) 0.02500(10) 0.75162(8) 0.0242(3) Uani d . 1.00 . . C
C16d 0.8275(2) -0.02380(10) 0.67909(8) 0.0235(3) Uani d . 1.00 . . C
C16e 0.9615(2) -0.06940(10) 0.65812(8) 0.0224(3) Uani d . 1.00 . . C
H1 1.095 -0.088 0.7619 0.02441 Uiso calc . 1.00 . . H
H2 1.302 -0.168 0.7265 0.03340 Uiso calc . 1.00 . . H
H3 1.301 -0.197 0.5939 0.02925 Uiso calc . 1.00 . . H
H4 1.078 -0.162 0.506 0.05128 Uiso calc . 1.00 . . H
H5 0.818 -0.110 0.475 0.05458 Uiso calc . 1.00 . . H
H6 0.594 -0.075 0.514 0.04470 Uiso calc . 1.00 . . H
H7 0.461 -0.026 0.618 0.04533 Uiso calc . 1.00 . . H
H8 0.473 0.005 0.751 0.04625 Uiso calc . 1.00 . . H
H9 0.584 0.027 0.863 0.03691 Uiso calc . 1.00 . . H
H10 0.803 0.068 0.957 0.04273 Uiso calc . 1.00 . . H
H11 1.067 0.110 0.986 0.05443 Uiso calc . 1.00 . . H
H12 1.292 0.156 0.945 0.03821 Uiso calc . 1.00 . . H
H13 1.417 0.217 0.848 0.03832 Uiso calc . 1.00 . . H
H14 1.405 0.264 0.714 0.04974 Uiso calc . 1.00 . . H
H15 1.183 0.240 0.630 0.03697 Uiso calc . 1.00 . . H
H16 0.977 0.156 0.6626 0.03185 Uiso calc . 1.00 . . H

loop_
_atom_site_aniso_label
_atom_site_aniso_U_11
_atom_site_aniso_U_22
_atom_site_aniso_U_33
_atom_site_aniso_U_12
_atom_site_aniso_U_13
_atom_site_aniso_U_23
P1 0.0257(2) 0.0329(2) 0.0237(2) -0.00190(10) 0.0074(2) 0.00040(10)
F1 0.0579(7) 0.0346(6) 0.0501(6) 0.0093(5) 0.0121(5) -0.0062(4)
F2 0.0581(6) 0.0358(5) 0.0326(5) 0.0000(5) 0.0072(4) 0.0065(4)
F3 0.0252(5) 0.0591(7) 0.0542(6) 0.0007(4) 0.0100(4) 0.0092(5)
F4 0.0309(5) 0.0924(9) 0.0412(6) -0.0153(5) 0.0121(4) 0.0047(6)
F5 0.0388(6) 0.0784(8) 0.0371(6) 0.0047(5) 0.0074(4) 0.0257(5)
F6 0.0787(9) 0.0556(7) 0.0427(6) -0.0119(6) 0.0216(6) -0.0215(5)
N8a 0.0252(6) 0.0250(6) 0.0414(7) 0.0009(5) 0.0130(5) 0.0032(5)
C1 0.0242(6) 0.0220(6) 0.0216(6) -0.0024(5) 0.0044(5) -0.0011(5)
C2 0.0246(7) 0.0249(7) 0.0298(7) -0.0027(5) 0.0055(5) -0.0021(6)
C3 0.0327(8) 0.0263(7) 0.0341(8) -0.0031(6) 0.0130(6) -0.0048(6)
C4 0.0411(8) 0.0274(7) 0.0252(7) -0.0047(6) 0.0095(6) -0.0044(6)
C4a 0.0336(7) 0.0220(7) 0.0240(7) -0.0047(6) 0.0026(6) -0.0006(5)
C5 0.0440(9) 0.0272(8) 0.0253(8) -0.0027(6) -0.0042(6) -0.0020(6)
C6 0.0338(8) 0.0269(7) 0.0370(8) -0.0020(6) -0.0104(6) 0.0036(6)
C6a 0.0254(7) 0.0212(7) 0.0378(8) -0.0026(5) -0.0023(6) 0.0044(6)
C7 0.0222(7) 0.0267(8) 0.0550(10) -0.0013(6) -0.0014(7) 0.0071(7)
C8 0.0210(7) 0.0271(7) 0.0600(10) 0.0003(6) 0.0099(7) 0.0050(7)
C9 0.0389(9) 0.0289(8) 0.0473(10) 0.0034(6) 0.0248(7) 0.0062(7)
C10 0.0466(9) 0.0303(8) 0.0340(8) 0.0073(7) 0.0222(7) 0.0041(6)
C10a 0.0371(8) 0.0232(7) 0.0288(8) 0.0063(6) 0.0121(6) 0.0011(5)
C11 0.0483(9) 0.0289(8) 0.0233(7) 0.0082(7) 0.0067(6) -0.0016(6)
C12 0.0379(8) 0.0276(7) 0.0295(8) 0.0061(6) -0.0036(6) -0.0063(6)
C12a 0.0265(7) 0.0210(6) 0.0305(7) 0.0041(5) 0.0028(5) -0.0062(5)
C13 0.0245(7) 0.0286(8) 0.0459(9) -0.0014(6) 0.0048(6) -0.0120(7)
C14 0.0298(7) 0.0279(8) 0.0505(10) -0.0074(6) 0.0166(7) -0.0104(7)
C15 0.0391(8) 0.0272(7) 0.0335(8) -0.0077(6) 0.0153(7) -0.0049(6)
C16 0.0283(7) 0.0243(7) 0.0278(7) -0.0043(5) 0.0067(6) -0.0039(5)
C16a 0.0230(6) 0.0198(6) 0.0262(7) 0.0012(5) 0.0062(5) -0.0041(5)
C16b 0.0254(7) 0.0204(6) 0.0262(7) 0.0041(5) 0.0070(5) 0.0016(5)
C16c 0.0225(6) 0.0192(6) 0.0323(7) 0.0012(5) 0.0091(5) 0.0053(5)
C16d 0.0233(6) 0.0196(6) 0.0268(7) -0.0019(5) 0.0026(5) 0.0033(5)
C16e 0.0239(6) 0.0183(6) 0.0244(7) -0.0038(5) 0.0029(5) 0.0016(5)

loop_
_atom_type_symbol
_atom_type_description
_atom_type_scat_dispersion_real
_atom_type_scat_dispersion_imag
_atom_type_scat_source
C C 0.003 0.002
;International Tables for Crystallography
(1992, Vol. C, Tables 4.2.6.8 and 6.1.1.4)
;
H H 0.000 0.000
;International Tables for Crystallography
(1992, Vol. C, Table 6.1.1.4)
;
F F 0.017 0.010
;International Tables for Crystallography
(1992, Vol. C, Tables 4.2.6.8 and 6.1.1.4)
;
N N 0.006 0.003
;International Tables for Crystallography
(1992, Vol. C, Tables 4.2.6.8 and 6.1.1.4)
;
P P 0.102 0.094
;International Tables for Crystallography
(1992, Vol. C, Tables 4.2.6.8 and 6.1.1.4)
;

loop_
_geom_angle_atom_site_label_1
_geom_angle_atom_site_label_2
_geom_angle_atom_site_label_3
_geom_angle
_geom_angle_publ_flag
F1 P1 F2 89.56(5) no
F1 P1 F3 89.94(6) no
F1 P1 F4 89.95(7) no
F1 P1 F5 90.68(6) no
F1 P1 F6 179.10(6) no
F2 P1 F3 90.15(6) no
F2 P1 F4 90.28(6) no
F2 P1 F5 179.75(6) no
F2 P1 F6 89.53(6) no
F3 P1 F4 179.55(6) no
F3 P1 F5 89.85(6) no
F3 P1 F6 90.04(7) no
F4 P1 F5 89.72(6) no
F4 P1 F6 90.08(7) no
F5 P1 F6 90.22(6) no
C8 N8a C9 118.00(10) ?
C8 N8a C16c 120.80(10) ?
C9 N8a C16c 121.20(10) ?
C2 C1 C16e 121.00(10) no
C1 C2 C3 120.70(10) no
C2 C3 C4 119.5(2) no
C3 C4 C4a 121.00(10) no
C4 C4a C5 120.20(10) no
C4 C4a C16e 119.70(10) no
C5 C4a C16e 119.80(10) no
C4a C5 C6 121.00(10) no
C5 C6 C6a 120.70(10) no
C6 C6a C7 120.80(10) no
C6 C6a C16d 120.40(10) no
C7 C6a C16d 118.70(10) no
C6a C7 C8 120.50(10) no
N8a C8 C7 120.9(2) no
N8a C9 C10 120.9(2) no
C9 C10 C10a 120.0(2) no
C10 C10a C11 120.50(10) no
C10 C10a C16b 119.00(10) no
C11 C10a C16b 120.40(10) no
C10a C11 C12 120.9(2) no
C11 C12 C12a 120.00(10) no
C12 C12a C13 120.40(10) no
C12 C12a C16a 120.40(10) no
C13 C12a C16a 119.00(10) no
C12a C13 C14 121.20(10) no
C13 C14 C15 119.7(2) no
C14 C15 C16 120.50(10) no
C15 C16 C16a 120.50(10) no
C12a C16a C16 118.60(10) no
C12a C16a C16b 117.80(10) no
C16 C16a C16b 123.30(10) no
C10a C16b C16a 118.00(10) no
C10a C16b C16c 118.50(10) no
C16a C16b C16c 123.50(10) no
N8a C16c C16b 116.40(10) ?
N8a C16c C16d 116.40(10) ?
C16b C16c C16d 127.20(10) ?
C6a C16d C16c 118.40(10) no
C6a C16d C16e 118.20(10) no
C16c C16d C16e 123.30(10) no
C1 C16e C4a 117.80(10) no
C1 C16e C16d 123.80(10) no
C4a C16e C16d 118.10(10) no
C16e C1 H1 119.6 no
C2 C1 H1 119.4 no
C1 C2 H2 119.1 no
C3 C2 H2 120.2 no
C2 C3 H3 119.7 no
C4 C3 H3 120.7 no
C3 C4 H4 119.5 no
C4a C4 H4 119.1 no
C4a C5 H5 117.1 no
C6 C5 H5 121.6 no
C5 C6 H6 117.9 no
C6a C6 H6 121.4 no
C6a C7 H7 118.6 no
C8 C7 H7 120.5 no
N8a C8 H8 111.1 no
C7 C8 H8 127.9 no
N8a C9 H9 113.4 no
C10 C9 H9 125.6 no
C9 C10 H10 120.1 no
C10a C10 H10 119.4 no
C10a C11 H11 116.7 no
C12 C11 H11 122.3 no
C11 C12 H12 122.2 no
C12a C12 H12 117.5 no
C12a C13 H13 116.7 no
C14 C13 H13 122.1 no
C13 C14 H14 125.7 no
C15 C14 H14 114.6 no
C14 C15 H15 120.3 no
C16 C15 H15 119.4 no
C15 C16 H16 117.7 no
C16a C16 H16 121.7 no

loop_
_geom_bond_atom_site_label_1
_geom_bond_atom_site_label_2
_geom_bond_site_symmetry_1
_geom_bond_site_symmetry_2
_geom_bond_distance
_geom_bond_publ_flag
P1 F1 . . 1.5980(10) no
P1 F2 . . 1.5990(10) no
P1 F3 . . 1.5920(10) no
P1 F4 . . 1.5970(10) no
P1 F5 . . 1.5910(10) no
P1 F6 . . 1.5980(10) no
N8a C8 . . 1.393(2) ?
N8a C9 . . 1.390(2) ?
N8a C16c . . 1.391(2) ?
C1 C2 . . 1.376(2) no
C1 C16e . . 1.412(2) no
C2 C3 . . 1.408(2) no
C3 C4 . . 1.366(2) no
C4 C4a . . 1.413(2) no
C4a C5 . . 1.432(2) no
C4a C16e . . 1.423(2) no
C5 C6 . . 1.342(3) no
C6 C6a . . 1.424(2) no
C6a C7 . . 1.420(2) no
C6a C16d . . 1.410(2) no
C7 C8 . . 1.328(3) no
C9 C10 . . 1.338(2) no
C10 C10a . . 1.424(3) no
C10a C11 . . 1.419(2) no
C10a C16b . . 1.408(2) no
C11 C12 . . 1.351(3) no
C12 C12a . . 1.429(2) no
C12a C13 . . 1.416(2) no
C12a C16a . . 1.420(2) no
C13 C14 . . 1.361(3) no
C14 C15 . . 1.406(2) no
C15 C16 . . 1.382(2) no
C16 C16a . . 1.408(2) no
C16a C16b . . 1.456(2) no
C16b C16c . . 1.436(2) ?
C16c C16d . . 1.437(2) ?
C16d C16e . . 1.455(2) no
C1 H1 . . 0.92 no
C2 H2 . . 1.00 no
C3 H3 . . 1.01 no
C4 H4 . . 0.96 no
C5 H5 . . 0.98 no
C6 H6 . . 0.99 no
C7 H7 . . 0.97 no
C8 H8 . . 0.96 no
C9 H9 . . 0.98 no
C10 H10 . . 0.99 no
C11 H11 . . 0.98 no
C12 H12 . . 0.94 no
C13 H13 . . 0.99 no
C14 H14 . . 0.98 no
C15 H15 . . 0.95 no
C16 H16 . . 0.98 no

loop_
_geom_contact_atom_site_label_1
_geom_contact_atom_site_label_2
_geom_contact_distance
_geom_contact_site_symmetry_2
_geom_contact_publ_flag
F1 F6 3.196(2) . no
F1 C9 3.262(2) 2_656 no
F1 C12 3.326(2) 2_756 no
F1 C12a 3.340(2) 2_756 no
F1 C2 3.380(2) 2_756 no
F1 C1 3.452(2) 2_756 no
F1 C8 3.491(2) 2_656 no
F2 C7 3.162(2) . no
F2 F5 3.1900(10) . no
F2 C16c 3.208(2) . no
F2 C2 3.209(2) 2_756 no
F2 C6a 3.250(2) . no
F2 C8 3.300(2) . no
F2 N8a 3.335(2) . no
F2 C16d 3.390(2) . no
F2 C1 3.576(2) 2_756 no
F3 F4 3.1890(10) . no
F3 C10 3.486(2) 4_554 no
F3 C16 3.557(2) . no
F4 C14 3.269(2) 1_455 no
F4 C15 3.358(2) 1_455 no
F4 C12 3.571(2) 4_454 no
F4 C9 3.598(2) 2_656 no
F5 C10 3.149(2) 4_554 no
F5 C9 3.270(2) 4_554 no
F5 F5 3.323(2) 3_666 no
F5 C12 3.512(2) 4_454 no
F6 C3 3.185(2) 3_756 no
F6 C6 3.228(2) . no
F6 C6a 3.273(2) . no
F6 C6 3.342(2) 3_656 no
F6 C4 3.393(2) 3_756 no
F6 C7 3.528(2) . no
N8a C10a 2.771(2) . no
N8a C6a 2.773(2) . no
N8a C14 3.521(2) 2_746 no
C1 C16d 2.530(2) . no
C1 C4 2.785(2) . no
C1 C16a 3.007(2) . no
C1 C16c 3.054(2) . no
C1 C16b 3.104(2) . no
C1 C16 3.191(2) . ?
C2 C4a 2.786(2) . no
C2 C8 3.556(2) 1_655 no
C3 C16e 2.822(2) . no
C10 C3 3.402(2) 2_756 no
C10a C3 3.455(2) 2_756 no
C3 C7 3.559(2) 1_655 no
C11 C4 3.390(2) 2_756 no
C4 C5 3.392(2) 3_756 no
C4a C6a 2.809(2) . no
C12 C4a 3.546(2) 2_756 no
C11 C4a 3.579(2) 2_756 no
C5 C16d 2.823(2) . no
C12 C5 3.498(2) 2_756 no
C6 C16e 2.833(2) . no
C13 C6a 3.419(2) 2_756 no
C7 C16c 2.789(2) . no
C8 C16d 2.775(2) . no
C14 C8 3.492(2) 2_756 no
C14 C8 3.521(2) 1_655 no
C9 C16b 2.777(2) . no
C10 C16c 2.799(2) . no
C10 C11 3.557(2) 3_757 no
C10a C12a 2.802(2) . no
C11 C16a 2.828(2) . no
C12 C16b 2.827(2) . no
C12a C15 2.793(2) . no
C13 C16 2.784(2) . no
C14 C16a 2.811(2) . no
C16 C16b 2.521(2) . no
C16 C16e 3.042(2) . no
C16 C16c 3.048(2) . no
C16 C16d 3.130(2) . no
C16a C16c 2.547(2) . no
C16a C16d 3.161(2) . no
C16a C16e 3.237(2) . no
C16b C16d 2.573(2) . no
C16b C16e 3.148(2) . no
C16c C16e 2.545(2) . no

loop_
_geom_torsion_atom_site_label_1
_geom_torsion_atom_site_label_2
_geom_torsion_atom_site_label_3
_geom_torsion_atom_site_label_4
_geom_torsion
_geom_torsion_publ_flag
N8a C9 C10 C10a 9.0(2) no
N8a C16c C16b C10a 23.3(2) no
N8a C16c C16b C16a -153.10(10) no
N8a C16c C16d C16e -153.00(10) no
N8a C16c C16d C6a 23.4(2) no
N8a C8 C7 C6a 10.2(2) no
C1 C2 C3 C4 -4.0(2) no
C1 C16e C4a C4 -7.0(2) no
C1 C16e C4a C5 167.20(10) no
C1 C16e C16d C6a -158.30(10) no
C1 C16e C16d C16c 18.2(2) ?
C2 C1 C16e C4a 4.1(2) no
C2 C1 C16e C16d 177.50(10) no
C2 C3 C4 C4a 0.9(2) no
C3 C2 C1 C16e 1.4(2) no
C3 C4 C4a C5 -169.50(10) no
C3 C4 C4a C16e 4.6(2) no
C4 C4a C5 C6 169.20(10) no
C4 C4a C16e C16d 179.20(10) no
C4a C5 C6 C6a 7.8(2) no
C4a C16e C16d C6a 15.1(2) no
C4a C16e C16d C16c -168.40(10) no
C5 C4a C16e C16d -6.7(2) no
C5 C6 C6a C7 -175.7(2) no
C5 C6 C6a C16d 1.2(2) no
C6 C5 C4a C16e -4.9(2) no
C6 C6a C7 C8 172.3(2) no
C6 C6a C16d C16c 170.70(10) no
C6 C6a C16d C16e -12.7(2) no
C6a C16d C16c C16b -157.90(10) no
C7 C6a C16d C16c -12.3(2) no
C7 C6a C16d C16e 164.30(10) no
C7 C8 N8a C9 -178.30(10) no
C7 C8 N8a C16c 1.8(2) no
C8 N8a C9 C10 -178.80(10) no
C8 N8a C16c C16b 162.70(10) no
C8 N8a C16c C16d -18.5(2) no
C8 C7 C6a C16d -4.7(2) no
C9 N8a C16c C16b -17.2(2) no
C9 N8a C16c C16d 161.60(10) no
C9 C10 C10a C11 175.10(10) no
C9 C10 C10a C16b -2.3(2) no
C10 C9 N8a C16c 1.1(2) no
C10 C10a C11 C12 -175.30(10) no
C10 C10a C16b C16a 162.50(10) no
C10 C10a C16b C16c -14.1(2) no
C10a C11 C12 C12a 9.0(2) no
C10a C16b C16a C12a 16.6(2) no
C10a C16b C16a C16 -157.30(10) no
C10a C16b C16c C16d -155.40(10) no
C11 C10a C16b C16a -14.9(2) no
C11 C10a C16b C16c 168.50(10) no
C11 C12 C12a C13 168.40(10) no
C11 C12 C12a C16a -6.7(2) no
C12 C11 C10a C16b 2.0(2) no
C12 C12a C13 C14 -171.30(10) no
C12 C12a C16a C16 168.00(10) no
C12 C12a C16a C16b -6.2(2) no
C12a C13 C14 C15 1.9(2) no
C12a C16a C16 C15 4.9(2) no
C12a C16a C16b C16c -166.90(10) no
C13 C12a C16a C16 -7.1(2) no
C13 C12a C16a C16b 178.60(10) no
C13 C14 C15 C16 -4.2(2) no
C14 C13 C12a C16a 3.8(2) no
C14 C15 C16 C16a 0.7(2) no
C15 C16 C16a C16b 178.80(10) no
C16 C16a C16b C16c 19.1(2) ?
C16a C16b C16c C16d 28.2(2) ?
C16b C16c C16d C16e 25.7(2) ?

loop_
_cod_related_entry_id
_cod_related_entry_database
_cod_related_entry_code
1 ChemSpider 21134619
